data_1519279
loop_
_publ_author_name
'Coles, Simon J.'
'Hursthouse, Michael B.'
'Mayer, Thomas A.'
'Threlfall, Terry L.'

_publ_section_title
;
 4-Amino-N-pyrimidin-2-yl-benzenesulfonamide
;
_journal_name_full 'Crystal Structure Report Archive'
_journal_page_first 186
_journal_year 2000
_chemical_formula_sum 'C10 H10 N4 O2 S'
_chemical_formula_weight 250.28
_space_group_IT_number 14
_symmetry_cell_setting monoclinic
_symmetry_space_group_name_Hall '-P 2ybc'
_symmetry_space_group_name_H-M 'P 1 21/c 1'
_atom_sites_solution_hydrogens geom
_atom_sites_solution_primary direct
_atom_sites_solution_secondary difmap
_cell_angle_alpha 90.00
_cell_angle_beta 114.97(3)
_cell_angle_gamma 90.00
_cell_formula_units_Z 4
_cell_length_a 13.681(3)
_cell_length_b 5.8449(12)
_cell_length_c 14.859(3)
_cell_measurement_temperature 150(2)
_cell_measurement_theta_max 27.47
_cell_measurement_theta_min 3.29
_cell_volume 1077.1(5)
_computing_cell_refinement 'DENZO & COLLECT'
_computing_data_collection 'DENZO (Otwinowski & Minor, 1997) & COLLECT (Hooft, 1998)'
_computing_data_reduction 'DENZO & COLLECT'
_computing_structure_refinement 'SHELXL-97 (Sheldrick, 1997)'
_computing_structure_solution 'SHELXS-97 (Sheldrick, 1997)'
_diffrn_ambient_temperature 150(2)
_diffrn_detector_area_resol_mean 9.091
_diffrn_measured_fraction_theta_full 0.968
_diffrn_measured_fraction_theta_max 0.968
_diffrn_measurement_device_type 'Nonius KappaCCD'
_diffrn_measurement_method '\f and \w scans'
_diffrn_radiation_monochromator graphite
_diffrn_radiation_source 'Nonius FR591 rotating anode'
_diffrn_radiation_type MoK\a
_diffrn_radiation_wavelength 0.71073
_diffrn_reflns_av_R_equivalents 0.0422
_diffrn_reflns_av_sigmaI/netI 0.0485
_diffrn_reflns_limit_h_max 17
_diffrn_reflns_limit_h_min -17
_diffrn_reflns_limit_k_max 7
_diffrn_reflns_limit_k_min -7
_diffrn_reflns_limit_l_max 19
_diffrn_reflns_limit_l_min -18
_diffrn_reflns_number 7526
_diffrn_reflns_theta_full 27.47
_diffrn_reflns_theta_max 27.47
_diffrn_reflns_theta_min 3.29
_exptl_absorpt_coefficient_mu 0.296
_exptl_absorpt_correction_T_max 0.985
_exptl_absorpt_correction_T_min 0.957
_exptl_absorpt_correction_type multi-scan
_exptl_crystal_colour colourless
_exptl_crystal_density_diffrn 1.543
_exptl_crystal_density_method 'not measured'
_exptl_crystal_description needle
_exptl_crystal_F_000 520
_exptl_crystal_size_max 0.35
_exptl_crystal_size_mid 0.125
_exptl_crystal_size_min 0.05
_refine_diff_density_max 0.239
_refine_diff_density_min -0.580
_refine_diff_density_rms 0.062
_refine_ls_extinction_coef 0.015(2)
_refine_ls_extinction_expression Fc^*^=kFc[1+0.001xFc^2^\l^3^/sin(2\q)]^-1/4^
_refine_ls_extinction_method SHELXL
_refine_ls_goodness_of_fit_ref 1.045
_refine_ls_hydrogen_treatment mixed
_refine_ls_matrix_type full
_refine_ls_number_parameters 195
_refine_ls_number_reflns 2391
_refine_ls_number_restraints 0
_refine_ls_restrained_S_all 1.045
_refine_ls_R_factor_all 0.0527
_refine_ls_R_factor_gt 0.0389
_refine_ls_shift/su_max 0.000
_refine_ls_shift/su_mean 0.000
_refine_ls_structure_factor_coef Fsqd
_refine_ls_weighting_details 'calc w=1/[\s^2^(Fo^2^)+(0.0463P)^2^+0.5915P] where P=(Fo^2^+2Fc^2^)/3'
_refine_ls_weighting_scheme calc
_refine_ls_wR_factor_gt 0.0973
_refine_ls_wR_factor_ref 0.1062
_reflns_number_gt 1950
_reflns_number_total 2391
_reflns_threshold_expression >2sigma(I)
_cod_data_source_file eCrystal-186.cif
_cod_data_source_block 00tam019
_cod_depositor_comments
;
Citation :
Coles, Simon J. and Hursthouse, Michael B. and Mayer, Thomas A. and 
Threlfall, Terry L (2000) 
University of Southampton, Crystal Structure Report Archive. 
(doi:10.5258/ecrystals/186)

More at:
http://ecrystals.chem.soton.ac.uk/186/
;
_cod_original_cell_volume 1077.1(4)
_cod_original_sg_symbol_H-M P21/c
_cod_database_code 1519279

loop_
_symmetry_equiv_pos_as_xyz
'x, y, z'
'-x, y+1/2, -z+1/2'
'-x, -y, -z'
'x, -y-1/2, z-1/2'

loop_
_atom_site_label
_atom_site_type_symbol
_atom_site_fract_x
_atom_site_fract_y
_atom_site_fract_z
_atom_site_U_iso_or_equiv
_atom_site_adp_type
_atom_site_occupancy
_atom_site_symmetry_multiplicity
_atom_site_calc_flag
_atom_site_refinement_flags
_atom_site_disorder_assembly
_atom_site_disorder_group
N14 N 0.39764(12) 0.4252(3) 0.60552(12) 0.0252(4) Uani 1 1 d . . .
H18 H 0.6845(19) 0.379(4) 0.6532(16) 0.036(6) Uiso 1 1 d . . .
H12 H 0.1752(17) -0.363(4) 0.6656(16) 0.028(5) Uiso 1 1 d . . .
H15 H 0.1092(18) 0.366(4) 0.5206(16) 0.032(6) Uiso 1 1 d . . .
H16 H 0.0445(17) 0.276(4) 0.6362(15) 0.027(5) Uiso 1 1 d . . .
H20 H 0.4375(16) 0.695(4) 0.6907(15) 0.026(5) Uiso 1 1 d . . .
H19 H 0.6268(17) 0.681(4) 0.7279(15) 0.027(5) Uiso 1 1 d . . .
H13 H 0.2412(17) -0.274(4) 0.5502(15) 0.029(5) Uiso 1 1 d . . .
H11 H 0.097(2) -0.222(4) 0.7738(19) 0.040(7) Uiso 1 1 d . . .
H17 H 0.396(2) 0.004(4) 0.4760(18) 0.043(7) Uiso 1 1 d . . .
H10 H 0.0481(19) 0.010(4) 0.7596(17) 0.042(7) Uiso 1 1 d . . .
S11 S 0.23629(3) 0.13247(8) 0.44210(3) 0.02190(17) Uani 1 1 d . . .
O11 O 0.21116(10) -0.0434(3) 0.36819(10) 0.0299(3) Uani 1 1 d . . .
O12 O 0.20771(10) 0.3636(2) 0.41180(10) 0.0280(3) Uani 1 1 d . . .
N13 N 0.54130(11) 0.2439(3) 0.58086(11) 0.0219(4) Uani 1 1 d . . .
C14 C 0.18492(13) 0.0586(3) 0.52716(13) 0.0208(4) Uani 1 1 d . . .
N11 N 0.06108(13) -0.1157(3) 0.73058(12) 0.0272(4) Uani 1 1 d . . .
N12 N 0.36846(12) 0.1092(3) 0.50127(12) 0.0234(4) Uani 1 1 d . . .
C13 C 0.20377(14) -0.1582(3) 0.56934(14) 0.0239(4) Uani 1 1 d . . .
C17 C 0.43754(14) 0.2684(3) 0.56539(13) 0.0207(4) Uani 1 1 d . . .
C11 C 0.10310(13) -0.0549(3) 0.66385(13) 0.0224(4) Uani 1 1 d . . .
C18 C 0.60995(15) 0.3978(3) 0.64112(13) 0.0243(4) Uani 1 1 d . . .
C15 C 0.12395(15) 0.2177(3) 0.55115(14) 0.0248(4) Uani 1 1 d . . .
C20 C 0.46914(16) 0.5774(4) 0.66475(14) 0.0280(4) Uani 1 1 d . . .
C16 C 0.08349(15) 0.1594(3) 0.61899(15) 0.0257(4) Uani 1 1 d . . .
C12 C 0.16380(14) -0.2140(4) 0.63798(14) 0.0242(4) Uani 1 1 d . . .
C19 C 0.57747(16) 0.5719(4) 0.68532(14) 0.0275(4) Uani 1 1 d . . .

loop_
_atom_site_aniso_label
_atom_site_aniso_U_11
_atom_site_aniso_U_22
_atom_site_aniso_U_33
_atom_site_aniso_U_23
_atom_site_aniso_U_13
_atom_site_aniso_U_12
N14 0.0227(8) 0.0273(9) 0.0277(8) -0.0046(7) 0.0126(7) 0.0011(6)
S11 0.0166(2) 0.0274(3) 0.0222(3) -0.00157(18) 0.00875(19) -0.00042(17)
O11 0.0215(7) 0.0413(9) 0.0267(7) -0.0105(6) 0.0100(5) -0.0043(6)
O12 0.0244(7) 0.0302(8) 0.0311(7) 0.0069(6) 0.0135(6) 0.0031(5)
N13 0.0176(7) 0.0252(9) 0.0242(8) -0.0008(7) 0.0103(6) -0.0004(6)
C14 0.0139(8) 0.0240(9) 0.0232(9) -0.0022(8) 0.0066(7) -0.0005(7)
N11 0.0242(8) 0.0336(10) 0.0254(8) 0.0026(8) 0.0120(7) 0.0000(7)
N12 0.0159(7) 0.0275(9) 0.0290(8) -0.0069(7) 0.0115(6) 0.0000(6)
C13 0.0189(9) 0.0239(10) 0.0291(10) -0.0025(8) 0.0103(8) 0.0029(7)
C17 0.0212(9) 0.0228(10) 0.0204(8) 0.0023(7) 0.0110(7) 0.0010(7)
C11 0.0157(8) 0.0276(10) 0.0216(9) -0.0030(8) 0.0057(7) -0.0036(7)
C18 0.0189(9) 0.0298(11) 0.0241(9) 0.0016(8) 0.0090(7) -0.0007(7)
C15 0.0243(9) 0.0223(10) 0.0299(10) 0.0007(8) 0.0135(8) 0.0020(8)
C20 0.0291(10) 0.0274(11) 0.0284(10) -0.0031(8) 0.0130(8) 0.0027(8)
C16 0.0248(9) 0.0264(10) 0.0305(10) -0.0024(8) 0.0161(8) 0.0023(8)
C12 0.0223(9) 0.0222(10) 0.0267(9) 0.0031(8) 0.0089(7) 0.0015(7)
C19 0.0266(10) 0.0268(11) 0.0274(10) -0.0036(9) 0.0097(8) -0.0038(8)

loop_
_atom_type_symbol
_atom_type_description
_atom_type_scat_dispersion_real
_atom_type_scat_dispersion_imag
_atom_type_scat_source
C C 0.0033 0.0016 'International Tables Vol C Tables 4.2.6.8 and 6.1.1.4'
H H 0.0000 0.0000 'International Tables Vol C Tables 4.2.6.8 and 6.1.1.4'
N N 0.0061 0.0033 'International Tables Vol C Tables 4.2.6.8 and 6.1.1.4'
O O 0.0106 0.0060 'International Tables Vol C Tables 4.2.6.8 and 6.1.1.4'
S S 0.1246 0.1234 'International Tables Vol C Tables 4.2.6.8 and 6.1.1.4'

loop_
_geom_angle_atom_site_label_1
_geom_angle_atom_site_label_2
_geom_angle_atom_site_label_3
_geom_angle
_geom_angle_site_symmetry_1
_geom_angle_site_symmetry_3
C17 N14 C20 115.34(16) . .
O12 S11 O11 119.44(9) . .
O12 S11 N12 109.84(8) . .
O11 S11 N12 101.73(8) . .
O12 S11 C14 108.87(8) . .
O11 S11 C14 109.77(9) . .
N12 S11 C14 106.29(8) . .
C18 N13 C17 115.81(16) . .
C13 C14 C15 120.74(17) . .
C13 C14 S11 119.94(14) . .
C15 C14 S11 119.32(15) . .
C17 N12 S11 126.12(13) . .
C12 C13 C14 119.44(17) . .
N14 C17 N13 126.82(17) . .
N14 C17 N12 118.87(16) . .
N13 C17 N12 114.31(16) . .
N11 C11 C16 121.30(17) . .
N11 C11 C12 119.85(18) . .
C16 C11 C12 118.81(17) . .
N13 C18 C19 122.57(17) . .
C16 C15 C14 119.32(19) . .
N14 C20 C19 123.19(19) . .
C15 C16 C11 121.08(18) . .
C13 C12 C11 120.59(18) . .
C20 C19 C18 116.24(19) . .

loop_
_geom_bond_atom_site_label_1
_geom_bond_atom_site_label_2
_geom_bond_distance
_geom_bond_site_symmetry_2
N14 C17 1.330(2) .
N14 C20 1.340(3) .
S11 O12 1.4255(15) .
S11 O11 1.4358(14) .
S11 N12 1.6489(16) .
S11 C14 1.7400(18) .
N13 C18 1.335(2) .
N13 C17 1.346(2) .
C14 C13 1.389(3) .
C14 C15 1.392(3) .
N11 C11 1.386(2) .
N12 C17 1.381(2) .
C13 C12 1.384(3) .
C11 C16 1.391(3) .
C11 C12 1.404(3) .
C18 C19 1.382(3) .
C15 C16 1.382(3) .
C20 C19 1.381(3) .
